data_7130605
loop_
_publ_author_name
'Liu, Chang-Hong'
'Guo, Jiangming'
'Li, Xin'
'Sun, Jianting'
'Wei, Bangguo'
'Si, Chang-Mei'

_publ_section_title
;
 SmI2&#x2011;Mediated Intermolecular Addition-Elimination of Piperidine
 and Pyrrolidine N-\a-Radicals with Arylacetylene Sulfones
;
_journal_name_full 'Chemical Communications'
_journal_paper_doi 10.1039/D2CC03984B
_journal_year 2022
_chemical_absolute_configuration ad
_chemical_formula_sum 'C12 H12 Br N O'
_chemical_formula_weight 266.14
_space_group_crystal_system monoclinic
_space_group_IT_number 4
_space_group_name_Hall 'P 2yb'
_space_group_name_H-M_alt 'P 1 21 1'
_atom_sites_solution_hydrogens mixed
_audit_creation_method SHELXL-2013
_audit_update_record
;
2022-04-01 deposited with the CCDC.	2022-08-26 downloaded from the CCDC.
;
_cell_angle_alpha 90
_cell_angle_beta 104.8590(10)
_cell_angle_gamma 90
_cell_formula_units_Z 2
_cell_length_a 9.1212(3)
_cell_length_b 5.4427(2)
_cell_length_c 11.9771(4)
_cell_measurement_reflns_used 3591
_cell_measurement_temperature 213(2)
_cell_measurement_theta_max 54.591
_cell_measurement_theta_min 6.457
_cell_volume 574.71(3)
_computing_cell_refinement 'Bruker SAINT'
_computing_data_collection 'Bruker APEX2'
_computing_data_reduction 'Bruker SAINT'
_computing_molecular_graphics 'Bruker SHELXTL'
_computing_publication_material 'Bruker SHELXTL'
_computing_structure_refinement 'SHELXL-2013 (Sheldrick, 2013)'
_computing_structure_solution 'SHELXS-97 (Sheldrick 2008)'
_diffrn_ambient_temperature 213(2)
_diffrn_measured_fraction_theta_full 0.987
_diffrn_measured_fraction_theta_max 0.988
_diffrn_measurement_device_type 'Bruker APEX-II CCD'
_diffrn_measurement_method '\f and \w scans'
_diffrn_radiation_type MoK\a
_diffrn_radiation_wavelength 0.71073
_diffrn_reflns_av_R_equivalents 0.0263
_diffrn_reflns_av_unetI/netI 0.0457
_diffrn_reflns_Laue_measured_fraction_full 0.987
_diffrn_reflns_Laue_measured_fraction_max 0.988
_diffrn_reflns_limit_h_max 11
_diffrn_reflns_limit_h_min -11
_diffrn_reflns_limit_k_max 6
_diffrn_reflns_limit_k_min -6
_diffrn_reflns_limit_l_max 14
_diffrn_reflns_limit_l_min -14
_diffrn_reflns_number 5679
_diffrn_reflns_point_group_measured_fraction_full 0.980
_diffrn_reflns_point_group_measured_fraction_max 0.980
_diffrn_reflns_theta_full 25.242
_diffrn_reflns_theta_max 25.999
_diffrn_reflns_theta_min 3.244
_exptl_absorpt_coefficient_mu 3.549
_exptl_absorpt_correction_T_max 0.7456
_exptl_absorpt_correction_T_min 0.4234
_exptl_absorpt_correction_type multi-scan
_exptl_absorpt_process_details sadabs
_exptl_crystal_colour colorless
_exptl_crystal_density_diffrn 1.538
_exptl_crystal_description prismatic
_exptl_crystal_F_000 268
_exptl_crystal_size_max 0.180
_exptl_crystal_size_mid 0.120
_exptl_crystal_size_min 0.070
_refine_diff_density_max 0.150
_refine_diff_density_min -0.196
_refine_diff_density_rms 0.037
_refine_ls_abs_structure_details
; 
 Flack x determined using 799 quotients [(I+)-(I-)]/[(I+)+(I-)] 
 (Parsons and Flack (2004), Acta Cryst. A60, s61). 
;
_refine_ls_abs_structure_Flack 0.027(8)
_refine_ls_extinction_coef 0.023(6)
_refine_ls_extinction_expression Fc^*^=kFc[1+0.001xFc^2^\l^3^/sin(2\q)]^-1/4^
_refine_ls_extinction_method SHELXL
_refine_ls_goodness_of_fit_ref 1.038
_refine_ls_hydrogen_treatment mixed
_refine_ls_matrix_type full
_refine_ls_number_parameters 142
_refine_ls_number_reflns 2216
_refine_ls_number_restraints 1
_refine_ls_restrained_S_all 1.038
_refine_ls_R_factor_all 0.0297
_refine_ls_R_factor_gt 0.0246
_refine_ls_shift/su_max 0.001
_refine_ls_shift/su_mean 0.000
_refine_ls_structure_factor_coef Fsqd
_refine_ls_weighting_details 'w=1/[\s^2^(Fo^2^)] where P=(Fo^2^+2Fc^2^)/3'
_refine_ls_weighting_scheme calc
_refine_ls_wR_factor_gt 0.0513
_refine_ls_wR_factor_ref 0.0536
_reflns_Friedel_coverage 0.784
_reflns_Friedel_fraction_full 0.971
_reflns_Friedel_fraction_max 0.970
_reflns_number_gt 2007
_reflns_number_total 2216
_reflns_threshold_expression 'I > 2\s(I)'
_cod_data_source_file d2cc03984b2.cif
_cod_data_source_block mo_d8v21878_0m
_cod_original_sg_symbol_H-M 'P 21'
_cod_database_code 7130605
_shelx_space_group_comment
; 
The symmetry employed for this shelxl refinement is uniquely defined 
by the following loop, which should always be used as a source of 
symmetry information in preference to the above space-group names. 
They are only intended as comments. 
;
_shelx_estimated_absorpt_t_min 0.568
_shelx_estimated_absorpt_t_max 0.789
_shelxl_version_number 2013-4

loop_
_space_group_symop_operation_xyz
'x, y, z'
'-x, y+1/2, -z'

loop_
_atom_site_label
_atom_site_type_symbol
_atom_site_fract_x
_atom_site_fract_y
_atom_site_fract_z
_atom_site_U_iso_or_equiv
_atom_site_adp_type
_atom_site_occupancy
_atom_site_site_symmetry_order
_atom_site_calc_flag
_atom_site_refinement_flags_posn
_atom_site_refinement_flags_adp
_atom_site_refinement_flags_occupancy
_atom_site_disorder_assembly
_atom_site_disorder_group
Br1 Br 0.11276(4) 0.05196(10) 0.76093(3) 0.0629(2) Uani 1 1 d . . . . .
O1 O 0.4445(3) 0.9797(3) 0.0906(2) 0.0406(6) Uani 1 1 d . . . . .
H1 H 0.4125 1.1228 0.0803 0.061 Uiso 1 1 calc R U . . .
N1 N 0.3474(3) 0.4594(4) 0.0642(2) 0.0340(6) Uani 1 1 d . . . . .
C1 C 0.1926(3) 0.5616(9) 0.0318(2) 0.0482(7) Uani 1 1 d . . . . .
H1B H 0.1226 0.4516 0.0574 0.058 Uiso 1 1 calc R U . . .
H1C H 0.1578 0.5794 -0.0523 0.058 Uiso 1 1 calc R U . . .
C2 C 0.1968(3) 0.8107(6) 0.0896(3) 0.0413(8) Uani 1 1 d . . . . .
H2A H 0.1304 0.8118 0.1423 0.050 Uiso 1 1 calc R U . . .
H2B H 0.1637 0.9401 0.0318 0.050 Uiso 1 1 calc R U . . .
C3 C 0.3618(3) 0.8503(5) 0.1563(3) 0.0299(7) Uani 1 1 d . . . . .
H3 H 0.3693 0.9306 0.2317 0.036 Uiso 1 1 calc R U . . .
C4 C 0.4231(3) 0.5863(6) 0.1715(2) 0.0286(6) Uani 1 1 d . . . . .
H4 H 0.5344 0.5855 0.1823 0.034 Uiso 1 1 calc R U . . .
C5 C 0.3833(3) 0.4735(5) 0.2725(3) 0.0336(7) Uani 1 1 d . . . . .
C6 C 0.3412(4) 0.3983(6) 0.3514(2) 0.0334(7) Uani 1 1 d . . . . .
C7 C 0.2898(3) 0.3132(5) 0.4487(2) 0.0307(7) Uani 1 1 d . . . . .
C8 C 0.3235(4) 0.4454(6) 0.5512(2) 0.0355(7) Uani 1 1 d . . . . .
H8 H 0.3832 0.5880 0.5577 0.043 Uiso 1 1 calc R U . . .
C9 C 0.2703(4) 0.3701(6) 0.6446(3) 0.0389(7) Uani 1 1 d . . . . .
H9 H 0.2920 0.4614 0.7135 0.047 Uiso 1 1 calc R U . . .
C10 C 0.1852(3) 0.1590(6) 0.6337(2) 0.0364(8) Uani 1 1 d . . . . .
C11 C 0.1502(3) 0.0243(7) 0.5336(2) 0.0394(8) Uani 1 1 d . . . . .
H11 H 0.0907 -0.1184 0.5280 0.047 Uiso 1 1 calc R U . . .
C12 C 0.2033(3) 0.1002(6) 0.4412(2) 0.0377(8) Uani 1 1 d . . . . .
H12 H 0.1809 0.0074 0.3728 0.045 Uiso 1 1 calc R U . . .
H1A H 0.399(3) 0.490(5) 0.016(2) 0.032(9) Uiso 1 1 d . . . . .

loop_
_atom_site_aniso_label
_atom_site_aniso_U_11
_atom_site_aniso_U_22
_atom_site_aniso_U_33
_atom_site_aniso_U_23
_atom_site_aniso_U_13
_atom_site_aniso_U_12
Br1 0.0641(3) 0.0875(3) 0.0466(2) 0.0102(3) 0.03162(17) -0.0040(3)
O1 0.0517(15) 0.0221(11) 0.0598(14) 0.0074(9) 0.0356(12) 0.0012(9)
N1 0.0467(16) 0.0261(12) 0.0334(13) 0.0001(10) 0.0179(12) -0.0042(11)
C1 0.0455(17) 0.0472(17) 0.0455(16) 0.006(2) 0.0001(13) -0.009(2)
C2 0.0338(17) 0.0388(18) 0.053(2) 0.0131(16) 0.0138(15) 0.0063(15)
C3 0.0368(17) 0.0214(14) 0.0371(16) 0.0023(12) 0.0194(13) 0.0020(12)
C4 0.0289(13) 0.0236(16) 0.0352(13) 0.0022(14) 0.0116(11) -0.0004(15)
C5 0.0373(17) 0.0274(16) 0.0339(14) 0.0018(12) 0.0054(13) 0.0014(12)
C6 0.0410(18) 0.0272(15) 0.0312(16) 0.0051(14) 0.0077(14) 0.0034(14)
C7 0.0337(16) 0.0284(15) 0.0301(15) 0.0067(12) 0.0085(13) 0.0056(13)
C8 0.0388(18) 0.0301(15) 0.0358(16) 0.0009(13) 0.0064(14) -0.0006(13)
C9 0.0413(18) 0.0437(19) 0.0299(15) -0.0020(15) 0.0057(14) 0.0056(16)
C10 0.0351(17) 0.0453(19) 0.0310(16) 0.0086(14) 0.0124(13) 0.0092(14)
C11 0.0407(16) 0.036(2) 0.0439(16) 0.0050(17) 0.0145(13) -0.0045(17)
C12 0.0481(17) 0.033(2) 0.0326(14) -0.0027(14) 0.0119(13) 0.0016(15)

loop_
_atom_type_symbol
_atom_type_description
_atom_type_scat_dispersion_real
_atom_type_scat_dispersion_imag
_atom_type_scat_source
C C 0.0033 0.0016 'International Tables Vol C Tables 4.2.6.8 and 6.1.1.4'
H H 0.0000 0.0000 'International Tables Vol C Tables 4.2.6.8 and 6.1.1.4'
Br Br -0.2901 2.4595 'International Tables Vol C Tables 4.2.6.8 and 6.1.1.4'
N N 0.0061 0.0033 'International Tables Vol C Tables 4.2.6.8 and 6.1.1.4'
O O 0.0106 0.0060 'International Tables Vol C Tables 4.2.6.8 and 6.1.1.4'

loop_
_geom_angle_atom_site_label_1
_geom_angle_atom_site_label_2
_geom_angle_atom_site_label_3
_geom_angle
_geom_angle_site_symmetry_1
_geom_angle_site_symmetry_3
_geom_angle_publ_flag
C3 O1 H1 109.5 . . ?
C4 N1 C1 104.9(2) . . ?
C4 N1 H1A 106.5(19) . . ?
C1 N1 H1A 114.1(19) . . ?
N1 C1 C2 107.9(3) . . ?
N1 C1 H1B 110.1 . . ?
C2 C1 H1B 110.1 . . ?
N1 C1 H1C 110.1 . . ?
C2 C1 H1C 110.1 . . ?
H1B C1 H1C 108.4 . . ?
C1 C2 C3 105.7(2) . . ?
C1 C2 H2A 110.6 . . ?
C3 C2 H2A 110.6 . . ?
C1 C2 H2B 110.6 . . ?
C3 C2 H2B 110.6 . . ?
H2A C2 H2B 108.7 . . ?
O1 C3 C2 112.0(3) . . ?
O1 C3 C4 107.7(2) . . ?
C2 C3 C4 102.1(2) . . ?
O1 C3 H3 111.5 . . ?
C2 C3 H3 111.5 . . ?
C4 C3 H3 111.5 . . ?
N1 C4 C5 111.2(3) . . ?
N1 C4 C3 105.1(2) . . ?
C5 C4 C3 109.1(2) . . ?
N1 C4 H4 110.4 . . ?
C5 C4 H4 110.4 . . ?
C3 C4 H4 110.4 . . ?
C6 C5 C4 174.1(3) . . ?
C5 C6 C7 178.5(3) . . ?
C8 C7 C12 118.8(3) . . ?
C8 C7 C6 120.3(3) . . ?
C12 C7 C6 120.9(3) . . ?
C7 C8 C9 121.0(3) . . ?
C7 C8 H8 119.5 . . ?
C9 C8 H8 119.5 . . ?
C10 C9 C8 118.4(3) . . ?
C10 C9 H9 120.8 . . ?
C8 C9 H9 120.8 . . ?
C11 C10 C9 122.0(3) . . ?
C11 C10 Br1 119.1(2) . . ?
C9 C10 Br1 118.9(2) . . ?
C10 C11 C12 119.3(3) . . ?
C10 C11 H11 120.3 . . ?
C12 C11 H11 120.3 . . ?
C11 C12 C7 120.5(3) . . ?
C11 C12 H12 119.7 . . ?
C7 C12 H12 119.7 . . ?

loop_
_geom_bond_atom_site_label_1
_geom_bond_atom_site_label_2
_geom_bond_distance
_geom_bond_site_symmetry_2
_geom_bond_publ_flag
Br1 C10 1.902(3) . ?
O1 C3 1.410(3) . ?
O1 H1 0.8300 . ?
N1 C4 1.467(4) . ?
N1 C1 1.473(4) . ?
N1 H1A 0.85(3) . ?
C1 C2 1.519(6) . ?
C1 H1B 0.9800 . ?
C1 H1C 0.9800 . ?
C2 C3 1.528(4) . ?
C2 H2A 0.9800 . ?
C2 H2B 0.9800 . ?
C3 C4 1.535(4) . ?
C3 H3 0.9900 . ?
C4 C5 1.482(4) . ?
C4 H4 0.9900 . ?
C5 C6 1.181(4) . ?
C6 C7 1.439(4) . ?
C7 C8 1.389(4) . ?
C7 C12 1.392(5) . ?
C8 C9 1.389(4) . ?
C8 H8 0.9400 . ?
C9 C10 1.374(4) . ?
C9 H9 0.9400 . ?
C10 C11 1.371(4) . ?
C11 C12 1.380(4) . ?
C11 H11 0.9400 . ?
C12 H12 0.9400 . ?

loop_
_geom_hbond_atom_site_label_D
_geom_hbond_atom_site_label_H
_geom_hbond_atom_site_label_A
_geom_hbond_distance_DH
_geom_hbond_distance_HA
_geom_hbond_distance_DA
_geom_hbond_angle_DHA
_geom_hbond_site_symmetry_A
O1 H1 N1 0.83 1.92 2.749(3) 176.7 1_565
C2 H2A Br1 0.98 3.10 3.969(3) 149.2 2_556
C4 H4 Br1 0.99 3.12 4.105(3) 174.2 2_656
N1 H1A O1 0.85(3) 2.15(3) 2.976(3) 165(3) 2_645

loop_
_geom_torsion_atom_site_label_1
_geom_torsion_atom_site_label_2
_geom_torsion_atom_site_label_3
_geom_torsion_atom_site_label_4
_geom_torsion
_geom_torsion_site_symmetry_1
_geom_torsion_site_symmetry_2
_geom_torsion_site_symmetry_3
_geom_torsion_site_symmetry_4
_geom_torsion_publ_flag
C4 N1 C1 C2 22.4(3) . . . . ?
N1 C1 C2 C3 0.6(3) . . . . ?
C1 C2 C3 O1 92.8(3) . . . . ?
C1 C2 C3 C4 -22.1(3) . . . . ?
C1 N1 C4 C5 81.0(3) . . . . ?
C1 N1 C4 C3 -36.8(3) . . . . ?
O1 C3 C4 N1 -81.6(3) . . . . ?
C2 C3 C4 N1 36.5(3) . . . . ?
O1 C3 C4 C5 159.1(3) . . . . ?
C2 C3 C4 C5 -82.8(3) . . . . ?
C12 C7 C8 C9 -1.1(5) . . . . ?
C6 C7 C8 C9 177.8(3) . . . . ?
C7 C8 C9 C10 1.0(5) . . . . ?
C8 C9 C10 C11 -0.8(5) . . . . ?
C8 C9 C10 Br1 179.5(2) . . . . ?
C9 C10 C11 C12 0.8(5) . . . . ?
Br1 C10 C11 C12 -179.6(2) . . . . ?
C10 C11 C12 C7 -0.9(5) . . . . ?
C8 C7 C12 C11 1.0(5) . . . . ?
C6 C7 C12 C11 -177.8(3) . . . . ?
